data_2000882
loop_
_publ_author_name
'Jones, P. G.'
'Kirby, A. J.'
'Parker, J. K.'

_publ_section_title
;
 Bond length and reactivity. The effect of \b-fluorine. Structures of
 the 4-nitrobenzenesulfonate esters of 2-fluoroethanol and
 2,2,2-trifluoroethanol
;
_journal_issue 5
_journal_name_full 'Acta Crystallographica Section C'
_journal_page_first 841
_journal_page_last 844
_journal_paper_doi 10.1107/S0108270191012192
_journal_volume 48
_journal_year 1992
_chemical_formula_sum 'C8 H8 F N O5 S'
_chemical_formula_weight 249.22
_symmetry_cell_setting monoclinic
_symmetry_space_group_name_Hall '-P 2ybc'
_symmetry_space_group_name_H-M 'P 1 21/c 1'
_cell_angle_alpha 90
_cell_angle_beta 96.60(2)
_cell_angle_gamma 90
_cell_formula_units_Z 4
_cell_length_a 5.842(2)
_cell_length_b 8.666(3)
_cell_length_c 20.361(6)
_cell_volume 1024.0(6)
_diffrn_radiation_type Mo
_diffrn_radiation_wavelength 0.71069
_exptl_absorpt_coefficient_mu 0.32
_exptl_crystal_density_diffrn 1.616
_exptl_crystal_F_000 512
_cod_data_source_file ha0054.cif
_cod_data_source_block ha0054a
_cod_original_cell_volume 1024.0
_cod_original_formula_sum 'C8 H8 F1 N1 O5 S1'
_cod_database_code 2000882

loop_
_atom_site_label
_atom_site_fract_x
_atom_site_fract_y
_atom_site_fract_z
_atom_site_U_iso_or_equiv
S .19470(10) .54074(8) .36744(3) .0420(10)
O(1) .3538(3) .6529(2) .33400(10) .0470(10)
O(2) .0027(4) .4985(3) .32200(10) .0600(10)
O(3) .3463(4) .4257(2) .39710(10) .0560(10)
C(11) .0943(4) .6516(3) .43100(10) .0370(10)
C(12) .2299(5) .6623(3) .49140(10) .0440(10)
C(13) .1518(5) .7450(3) .54180(10) .0460(10)
C(14) -.0608(5) .8148(3) .53070(10) .0420(10)
C(15) -.1958(5) .8080(3) .4708(2) .0480(10)
C(16) -.1175(5) .7240(3) .42050(10) .0460(10)
N -.1462(5) .9015(3) .58550(10) .0550(10)
O(4) -.3359(5) .9607(3) .57510(10) .0820(10)
O(5) -.0239(5) .9085(3) .63780(10) .0800(10)
C(1) .2583(5) .7599(4) .2825(2) .0540(10)
C(2) .4432(7) .7994(6) .2433(2) .086(2)
F .6200(5) .8665(4) .2767(2) .148(2)
H(12) .3774 .6122 .4979 ?
H(13) .2435 .7540 .5839 ?
H(15) -.3412 .8605 .4642 ?
H(16) -.2093 .7159 .3784 ?
H(1A) .2027 .8512 .3021 ?
H(1B) .1342 .7116 .2550 ?
H(2A) .3821 .8679 .2086 ?
H(2B) .4957 .7063 .2244 ?
